data_4302306
loop_
_publ_author_name
'Kornev, Alexander N.'
'Belina, Natalia V.'
'Sushev, Vyacheslav V.'
'Fukin, Georgy K.'
'Baranov, Evgenii V.'
'Kurskiy, Yuriy A.'
'Poddelskii, Andrei I.'
'Abakumov, Gleb A.'
'L\"onnecke, Peter'
'Hey-Hawkins, Evamarie'

_publ_section_title
;
 The First Structurally Characterized Metal (\k^2^N,P)-Phosphinohydrazides:
 The Key to Understanding the Intramolecular Rearrangement
 R~2~P--NR'--NR'--M \\rightarrow  R'N=PR~2~--NR'--M.
 Metalloderivatives of Diisopropylphosphinohydrazines:
 Synthesis and Properties
;
_journal_coden_ASTM INOCAJ
_journal_issue 12
_journal_name_full 'Inorganic chemistry'
_journal_page_first 5574
_journal_page_last 5583
_journal_paper_doi 10.1021/ic900135b
_journal_volume 48
_journal_year 2009
_chemical_formula_sum 'C18 H25 N2 P'
_chemical_formula_weight 300.37
_space_group_IT_number 4
_symmetry_cell_setting monoclinic
_symmetry_space_group_name_Hall 'P 2yb'
_symmetry_space_group_name_H-M 'P 1 21 1'
_atom_sites_solution_hydrogens difmap
_atom_sites_solution_primary direct
_atom_sites_solution_secondary difmap
_audit_creation_method SHELXL-97
_cell_angle_alpha 90.00
_cell_angle_beta 101.8940(10)
_cell_angle_gamma 90.00
_cell_formula_units_Z 2
_cell_length_a 8.5892(3)
_cell_length_b 11.3094(4)
_cell_length_c 9.0016(3)
_cell_measurement_reflns_used 900
_cell_measurement_temperature 100(2)
_cell_measurement_theta_max 30
_cell_measurement_theta_min 2
_cell_volume 855.63(5)
_computing_cell_refinement 'Bruker SMART'
_computing_data_collection 'Bruker SMART'
_computing_data_reduction 'Bruker SHELXTL'
_computing_molecular_graphics 'Bruker SHELXTL'
_computing_publication_material 'Bruker SHELXTL'
_computing_structure_refinement 'SHELXL-97 (Sheldrick, 1997)'
_computing_structure_solution 'SHELXS-97 (Sheldrick, 1990)'
_diffrn_ambient_temperature 100(2)
_diffrn_measured_fraction_theta_full 0.988
_diffrn_measured_fraction_theta_max 0.988
_diffrn_measurement_device_type 'CCD area detector'
_diffrn_measurement_method 'phi and omega scans'
_diffrn_radiation_monochromator graphite
_diffrn_radiation_source 'fine-focus sealed tube'
_diffrn_radiation_type MoK\a
_diffrn_radiation_wavelength 0.71073
_diffrn_reflns_av_R_equivalents 0.0096
_diffrn_reflns_av_sigmaI/netI 0.0163
_diffrn_reflns_limit_h_max 11
_diffrn_reflns_limit_h_min -11
_diffrn_reflns_limit_k_max 15
_diffrn_reflns_limit_k_min -15
_diffrn_reflns_limit_l_max 12
_diffrn_reflns_limit_l_min -9
_diffrn_reflns_number 6444
_diffrn_reflns_theta_full 30.05
_diffrn_reflns_theta_max 30.05
_diffrn_reflns_theta_min 2.31
_exptl_absorpt_coefficient_mu 0.157
_exptl_absorpt_correction_T_max 0.9544
_exptl_absorpt_correction_T_min 0.9256
_exptl_absorpt_correction_type multi-scan
_exptl_absorpt_process_details 'SADABS (Sheldrick, 1998a)'
_exptl_crystal_colour white
_exptl_crystal_density_diffrn 1.166
_exptl_crystal_density_method 'not measured'
_exptl_crystal_description prism
_exptl_crystal_F_000 324
_exptl_crystal_size_max 0.50
_exptl_crystal_size_mid 0.40
_exptl_crystal_size_min 0.30
_refine_diff_density_max 0.274
_refine_diff_density_min -0.152
_refine_diff_density_rms 0.040
_refine_ls_abs_structure_details 'Flack H D (1983), Acta Cryst. A39, 876-881'
_refine_ls_abs_structure_Flack 0.02(5)
_refine_ls_extinction_method none
_refine_ls_goodness_of_fit_ref 1.058
_refine_ls_hydrogen_treatment refall
_refine_ls_matrix_type full
_refine_ls_number_parameters 290
_refine_ls_number_reflns 4414
_refine_ls_number_restraints 1
_refine_ls_restrained_S_all 1.057
_refine_ls_R_factor_all 0.0264
_refine_ls_R_factor_gt 0.0262
_refine_ls_shift/su_max 0.000
_refine_ls_shift/su_mean 0.000
_refine_ls_structure_factor_coef Fsqd
_refine_ls_weighting_details 'calc w=1/[\s^2^(Fo^2^)+(0.0495P)^2^+0.0707P] where P=(Fo^2^+2Fc^2^)/3'
_refine_ls_weighting_scheme calc
_refine_ls_wR_factor_gt 0.0690
_refine_ls_wR_factor_ref 0.0693
_reflns_number_gt 4376
_reflns_number_total 4414
_reflns_threshold_expression >2sigma(I)
_cod_duplicate_entry 4338590
_cod_data_source_file ic900135b_si_001_1.cif
_cod_data_source_block 710335
_cod_depositor_comments
;
The following automatic conversions were performed:
'_symmetry_cell_setting' value 'Monoclinic' changed to 'monoclinic'
according to '/home/saulius/struct/CIF-dictionaries/cif_core.dic'
dictionary named 'cif_core.dic' version 2.4.1 from 2010-06-29.

Automatic conversion script
Id: cif_fix_enum 1527 2010-12-29 10:47:43Z saulius 
;
_cod_original_sg_symbol_H-M 'P 21'
_cod_database_code 4302306

loop_
_symmetry_equiv_pos_as_xyz
'x, y, z'
'-x, y+1/2, -z'

loop_
_atom_site_label
_atom_site_type_symbol
_atom_site_fract_x
_atom_site_fract_y
_atom_site_fract_z
_atom_site_U_iso_or_equiv
_atom_site_adp_type
_atom_site_occupancy
_atom_site_symmetry_multiplicity
_atom_site_calc_flag
_atom_site_refinement_flags
_atom_site_disorder_assembly
_atom_site_disorder_group
P1 P -0.10897(3) 0.17887(2) -0.43763(2) 0.01739(6) Uani 1 1 d . . .
N1 N -0.09485(10) 0.08558(7) -0.58675(9) 0.01814(16) Uani 1 1 d . . .
C1 C -0.32544(12) 0.20637(9) -0.45907(11) 0.0204(2) Uani 1 1 d . . .
H1 H -0.3249(17) 0.2558(14) -0.3678(17) 0.020(3) Uiso 1 1 d . . .
N2 N -0.15990(11) -0.02853(8) -0.58593(10) 0.01853(16) Uani 1 1 d . . .
H2D H -0.0886(19) -0.0824(14) -0.5482(17) 0.021(3) Uiso 1 1 d . . .
C2 C -0.38169(15) 0.28482(12) -0.59813(16) 0.0302(2) Uani 1 1 d . . .
H2C H -0.371(2) 0.2433(17) -0.684(2) 0.034(4) Uiso 1 1 d . . .
H2B H -0.489(2) 0.3041(14) -0.6060(18) 0.026(4) Uiso 1 1 d . . .
H2A H -0.320(2) 0.3561(16) -0.5878(19) 0.029(4) Uiso 1 1 d . . .
C3 C -0.43527(13) 0.09941(10) -0.46012(14) 0.0243(2) Uani 1 1 d . . .
H3C H -0.440(2) 0.0572(17) -0.547(2) 0.033(4) Uiso 1 1 d . . .
H3B H -0.542(2) 0.1243(15) -0.4603(19) 0.032(4) Uiso 1 1 d . . .
H3A H -0.402(2) 0.0513(15) -0.3708(19) 0.027(4) Uiso 1 1 d . . .
C4 C -0.06721(13) 0.07824(10) -0.27217(12) 0.02105(19) Uani 1 1 d . . .
H4 H -0.131(2) 0.0090(17) -0.2935(19) 0.031(4) Uiso 1 1 d . . .
C5 C 0.10447(14) 0.03336(11) -0.24873(13) 0.0258(2) Uani 1 1 d . . .
H5C H 0.1297(19) -0.0249(15) -0.1700(17) 0.024(4) Uiso 1 1 d . . .
H5B H 0.170(2) 0.0982(17) -0.223(2) 0.032(4) Uiso 1 1 d . . .
H5A H 0.128(2) 0.0007(18) -0.340(2) 0.045(5) Uiso 1 1 d . . .
C6 C -0.09471(16) 0.14357(13) -0.13069(13) 0.0307(2) Uani 1 1 d . . .
H6C H -0.062(2) 0.1005(15) -0.042(2) 0.033(4) Uiso 1 1 d . . .
H6B H -0.033(2) 0.2137(18) -0.114(2) 0.039(5) Uiso 1 1 d . . .
H6A H -0.206(2) 0.167(2) -0.133(2) 0.042(4) Uiso 1 1 d . . .
C7 C 0.02825(12) 0.10163(9) -0.66940(11) 0.01794(18) Uani 1 1 d . . .
C8 C 0.10968(13) 0.00515(10) -0.71337(12) 0.02181(19) Uani 1 1 d . . .
H8 H 0.0809(18) -0.0735(14) -0.6922(17) 0.021(3) Uiso 1 1 d . . .
C9 C 0.22933(14) 0.02304(11) -0.79512(13) 0.0250(2) Uani 1 1 d . . .
H9 H 0.284(2) -0.0416(17) -0.8190(19) 0.032(4) Uiso 1 1 d . . .
C10 C 0.26894(13) 0.13667(11) -0.83377(12) 0.0250(2) Uani 1 1 d . . .
H10 H 0.3576(17) 0.1506(13) -0.8886(16) 0.020(3) Uiso 1 1 d . . .
C11 C 0.18656(14) 0.23234(11) -0.79157(13) 0.0244(2) Uani 1 1 d . . .
H11 H 0.213(2) 0.3055(17) -0.816(2) 0.030(4) Uiso 1 1 d . . .
C12 C 0.06621(13) 0.21572(9) -0.71098(12) 0.02147(19) Uani 1 1 d . . .
H12 H 0.0183(18) 0.2815(15) -0.6837(17) 0.020(3) Uiso 1 1 d . . .
C13 C -0.26456(12) -0.06778(9) -0.71822(11) 0.01796(18) Uani 1 1 d . . .
C14 C -0.32696(13) -0.18161(10) -0.71515(12) 0.02142(19) Uani 1 1 d . . .
H14 H -0.294(2) -0.2290(17) -0.631(2) 0.034(4) Uiso 1 1 d . . .
C15 C -0.43719(13) -0.22382(11) -0.83824(14) 0.0258(2) Uani 1 1 d . . .
H15 H -0.482(2) -0.3061(18) -0.8366(19) 0.035(4) Uiso 1 1 d . . .
C16 C -0.48649(14) -0.15397(11) -0.96665(13) 0.0273(2) Uani 1 1 d . . .
H16 H -0.562(2) -0.1805(18) -1.049(2) 0.042(5) Uiso 1 1 d . . .
C17 C -0.42298(14) -0.04175(11) -0.96996(13) 0.0267(2) Uani 1 1 d . . .
H17 H -0.457(2) 0.0038(18) -1.058(2) 0.037(4) Uiso 1 1 d . . .
C18 C -0.31267(13) 0.00278(10) -0.84700(12) 0.0223(2) Uani 1 1 d . . .
H18 H -0.2681(19) 0.0742(16) -0.8495(17) 0.026(4) Uiso 1 1 d . . .

loop_
_atom_site_aniso_label
_atom_site_aniso_U_11
_atom_site_aniso_U_22
_atom_site_aniso_U_33
_atom_site_aniso_U_23
_atom_site_aniso_U_13
_atom_site_aniso_U_12
P1 0.01826(11) 0.01702(11) 0.01700(11) -0.00190(9) 0.00390(7) -0.00188(9)
N1 0.0218(4) 0.0150(4) 0.0190(4) -0.0029(3) 0.0075(3) -0.0045(3)
C1 0.0192(4) 0.0210(5) 0.0213(4) -0.0020(3) 0.0049(3) -0.0002(3)
N2 0.0219(4) 0.0142(4) 0.0192(4) 0.0001(3) 0.0036(3) -0.0033(3)
C2 0.0261(5) 0.0296(6) 0.0330(6) 0.0061(5) 0.0015(4) 0.0032(5)
C3 0.0204(5) 0.0242(5) 0.0294(5) -0.0039(4) 0.0074(4) -0.0027(4)
C4 0.0224(4) 0.0220(5) 0.0184(4) -0.0001(3) 0.0035(3) -0.0028(4)
C5 0.0256(5) 0.0242(5) 0.0264(5) 0.0009(4) 0.0025(4) 0.0024(4)
C6 0.0323(6) 0.0429(7) 0.0169(5) 0.0004(4) 0.0052(4) 0.0048(5)
C7 0.0184(4) 0.0194(4) 0.0158(4) -0.0002(3) 0.0028(3) -0.0016(3)
C8 0.0234(5) 0.0197(5) 0.0230(5) 0.0022(4) 0.0063(4) 0.0013(4)
C9 0.0226(5) 0.0282(5) 0.0255(5) 0.0011(4) 0.0081(4) 0.0044(4)
C10 0.0210(5) 0.0339(6) 0.0212(5) 0.0017(4) 0.0071(4) -0.0034(4)
C11 0.0275(5) 0.0235(5) 0.0228(5) 0.0010(4) 0.0067(4) -0.0066(4)
C12 0.0258(5) 0.0180(4) 0.0211(5) -0.0010(3) 0.0059(4) -0.0023(4)
C13 0.0180(4) 0.0181(4) 0.0189(4) -0.0030(3) 0.0063(3) -0.0005(3)
C14 0.0219(4) 0.0191(5) 0.0239(5) -0.0018(4) 0.0062(4) -0.0019(4)
C15 0.0241(5) 0.0224(5) 0.0311(5) -0.0084(4) 0.0062(4) -0.0035(4)
C16 0.0231(5) 0.0328(6) 0.0251(5) -0.0109(4) 0.0031(4) 0.0008(4)
C17 0.0296(6) 0.0298(6) 0.0195(5) -0.0011(4) 0.0023(4) 0.0052(4)
C18 0.0265(5) 0.0204(5) 0.0203(5) -0.0006(4) 0.0058(4) 0.0001(4)

loop_
_atom_type_symbol
_atom_type_description
_atom_type_scat_dispersion_real
_atom_type_scat_dispersion_imag
_atom_type_scat_source
C C 0.0033 0.0016 'International Tables Vol C Tables 4.2.6.8 and 6.1.1.4'
H H 0.0000 0.0000 'International Tables Vol C Tables 4.2.6.8 and 6.1.1.4'
N N 0.0061 0.0033 'International Tables Vol C Tables 4.2.6.8 and 6.1.1.4'
P P 0.1023 0.0942 'International Tables Vol C Tables 4.2.6.8 and 6.1.1.4'

loop_
_geom_angle_atom_site_label_1
_geom_angle_atom_site_label_2
_geom_angle_atom_site_label_3
_geom_angle
_geom_angle_site_symmetry_1
_geom_angle_site_symmetry_3
_geom_angle_publ_flag
N1 P1 C4 102.50(5) . . ?
N1 P1 C1 104.50(4) . . ?
C4 P1 C1 102.16(5) . . ?
N2 N1 C7 117.26(8) . . ?
N2 N1 P1 117.62(6) . . ?
C7 N1 P1 120.36(7) . . ?
C2 C1 C3 111.26(9) . . ?
C2 C1 P1 108.86(8) . . ?
C3 C1 P1 118.07(7) . . ?
N1 N2 C13 118.02(8) . . ?
C6 C4 C5 110.74(9) . . ?
C6 C4 P1 109.58(8) . . ?
C5 C4 P1 109.64(7) . . ?
C8 C7 C12 119.10(9) . . ?
C8 C7 N1 121.16(9) . . ?
C12 C7 N1 119.72(9) . . ?
C9 C8 C7 120.13(10) . . ?
C10 C9 C8 120.65(11) . . ?
C11 C10 C9 119.13(10) . . ?
C10 C11 C12 120.82(11) . . ?
C11 C12 C7 120.15(10) . . ?
C14 C13 C18 119.57(10) . . ?
C14 C13 N2 117.04(9) . . ?
C18 C13 N2 123.34(9) . . ?
C15 C14 C13 120.23(10) . . ?
C14 C15 C16 120.62(11) . . ?
C17 C16 C15 118.98(10) . . ?
C16 C17 C18 121.36(10) . . ?
C17 C18 C13 119.24(10) . . ?

loop_
_geom_bond_atom_site_label_1
_geom_bond_atom_site_label_2
_geom_bond_distance
_geom_bond_site_symmetry_2
_geom_bond_publ_flag
P1 N1 1.7312(9) . ?
P1 C4 1.8499(11) . ?
P1 C1 1.8555(10) . ?
N1 N2 1.4069(12) . ?
N1 C7 1.4243(13) . ?
C1 C2 1.5291(16) . ?
C1 C3 1.5328(15) . ?
N2 C13 1.4078(12) . ?
C4 C6 1.5322(16) . ?
C4 C5 1.5325(15) . ?
C7 C8 1.3966(14) . ?
C7 C12 1.4005(14) . ?
C8 C9 1.3966(15) . ?
C9 C10 1.3917(17) . ?
C10 C11 1.3879(17) . ?
C11 C12 1.3926(15) . ?
C13 C14 1.3969(14) . ?
C13 C18 1.3978(14) . ?
C14 C15 1.3855(15) . ?
C15 C16 1.3920(18) . ?
C16 C17 1.3841(18) . ?
C17 C18 1.3943(15) . ?

loop_
_cod_related_entry_id
_cod_related_entry_database
_cod_related_entry_code
1 ChemSpider 30660727
